data_4077438
loop_
_publ_author_name
'Lee, Kwangyeol'
'Choi, Zel-Ho'
'Cho, Youn-Jaung'
'Song, Hyunjoon'
'Park, Joon T.'

_publ_section_title
;
 Reversible Interconversion between \m,\h2:\h2- and \m3,\h2:\h2:\h2-C60on
 a Carbido Pentaosmium Cluster Framework
;
_journal_issue 26
_journal_name_full Organometallics
_journal_page_first 5564
_journal_paper_doi 10.1021/om010695s
_journal_volume 20
_journal_year 2001
_chemical_formula_sum 'C99 H22 N O10 P Ru5 S4'
_chemical_formula_weight 2049.74
_chemical_name_systematic
; 
 ? 
;
_space_group_IT_number 14
_symmetry_space_group_name_Hall '-P 2ybc'
_symmetry_space_group_name_H-M 'P 1 21/c 1'
_atom_sites_solution_hydrogens geom
_atom_sites_solution_primary direct
_atom_sites_solution_secondary difmap
_audit_creation_method SHELXL-97
_cell_angle_alpha 90.00
_cell_angle_beta 104.184(2)
_cell_angle_gamma 90.00
_cell_formula_units_Z 4
_cell_length_a 18.875(3)
_cell_length_b 13.7791(19)
_cell_length_c 28.923(4)
_cell_measurement_temperature 293(2)
_cell_volume 7293.0(18)
_computing_structure_refinement 'SHELXL-97 (Sheldrick, 1997)'
_computing_structure_solution 'SHELXS-97 (Sheldrick, 1990)'
_diffrn_ambient_temperature 233(2)
_diffrn_measured_fraction_theta_full 0.955
_diffrn_measured_fraction_theta_max 0.955
_diffrn_radiation_monochromator graphite
_diffrn_radiation_source 'fine-focus sealed tube'
_diffrn_radiation_type MoK\a
_diffrn_radiation_wavelength 0.71073
_diffrn_reflns_av_R_equivalents 0.0433
_diffrn_reflns_av_sigmaI/netI 0.0364
_diffrn_reflns_limit_h_max 22
_diffrn_reflns_limit_h_min -21
_diffrn_reflns_limit_k_max 16
_diffrn_reflns_limit_k_min -16
_diffrn_reflns_limit_l_max 35
_diffrn_reflns_limit_l_min -35
_diffrn_reflns_number 54150
_diffrn_reflns_theta_full 25.55
_diffrn_reflns_theta_max 25.55
_diffrn_reflns_theta_min 1.45
_exptl_absorpt_coefficient_mu 1.220
_exptl_crystal_density_diffrn 1.867
_exptl_crystal_density_method 'not measured'
_exptl_crystal_F_000 4008
_exptl_crystal_size_max 0.76
_exptl_crystal_size_mid 0.42
_exptl_crystal_size_min 0.18
_refine_diff_density_max 4.160
_refine_diff_density_min -1.426
_refine_diff_density_rms 0.202
_refine_ls_extinction_method none
_refine_ls_goodness_of_fit_ref 0.984
_refine_ls_hydrogen_treatment mixed
_refine_ls_matrix_type full
_refine_ls_number_parameters 1033
_refine_ls_number_reflns 13632
_refine_ls_number_restraints 0
_refine_ls_restrained_S_all 0.984
_refine_ls_R_factor_all 0.0768
_refine_ls_R_factor_gt 0.0579
_refine_ls_shift/su_max 0.079
_refine_ls_shift/su_mean 0.000
_refine_ls_structure_factor_coef Fsqd
_refine_ls_weighting_details 'w=1/[\s^2^(Fo^2^)+(0.2000P)^2^+0.0000P] where P=(Fo^2^+2Fc^2^)/3'
_refine_ls_weighting_scheme calc
_refine_ls_wR_factor_gt 0.2109
_refine_ls_wR_factor_ref 0.2350
_reflns_number_gt 10650
_reflns_number_total 13632
_reflns_threshold_expression >2sigma(I)
_cod_data_source_file om010695s.cif
_cod_data_source_block choi_(compound_5')
_cod_depositor_comments
;
The following automatic conversions were performed:

'_refine_ls_weighting_scheme' value 'calc
w=1/[\s^2^(Fo^2^)+(0.2000P)^2^+0.0000P] where P=(Fo^2^+2Fc^2^)/3' was
changed to 'calc'. New tag '_refine_ls_weighting_details' was
created. The value of the new tag was set to
'w=1/[\s^2^(Fo^2^)+(0.2000P)^2^+0.0000P] where P=(Fo^2^+2Fc^2^)/3'.

Automatic conversion script
Id: cif_fix_values 3143 2015-03-26 13:38:13Z robertas 
;
_cod_original_cell_volume 7292.7(17)
_cod_database_code 4077438

loop_
_symmetry_equiv_pos_as_xyz
'x, y, z'
'-x, y+1/2, -z+1/2'
'-x, -y, -z'
'x, -y-1/2, z-1/2'

loop_
_atom_site_label
_atom_site_type_symbol
_atom_site_fract_x
_atom_site_fract_y
_atom_site_fract_z
_atom_site_U_iso_or_equiv
_atom_site_adp_type
_atom_site_occupancy
_atom_site_calc_flag
_atom_site_refinement_flags
Ru1 Ru 0.36959(3) 0.50072(4) 0.402868(19) 0.02132(17) Uani 1 d .
Ru2 Ru 0.22131(3) 0.55199(4) 0.39143(2) 0.02347(18) Uani 1 d .
Ru3 Ru 0.26234(4) 0.41526(4) 0.32838(2) 0.02674(18) Uani 1 d .
Ru4 Ru 0.33219(4) 0.30062(4) 0.40715(2) 0.02749(19) Uani 1 d .
Ru5 Ru 0.29402(3) 0.43783(4) 0.471819(19) 0.02175(17) Uani 1 d .
C100 C 0.2719(4) 0.4218(5) 0.4000(2) 0.0230(15) Uani 1 d .
C1A C 0.4164(4) 0.5695(6) 0.4588(3) 0.0311(17) Uani 1 d .
O1A O 0.4463(3) 0.6143(5) 0.4905(2) 0.0480(16) Uani 1 d .
C1B C 0.4581(4) 0.4364(6) 0.4008(3) 0.0305(17) Uani 1 d .
O1B O 0.5129(3) 0.4039(5) 0.3989(2) 0.0485(16) Uani 1 d .
C2A C 0.1196(5) 0.5267(8) 0.3716(3) 0.045(2) Uani 1 d .
O2A O 0.0589(4) 0.5099(7) 0.3572(3) 0.074(2) Uani 1 d .
C2B C 0.2055(5) 0.6544(6) 0.4317(3) 0.040(2) Uani 1 d .
O2B O 0.1941(5) 0.7163(5) 0.4549(3) 0.065(2) Uani 1 d .
C3A C 0.2977(6) 0.3315(6) 0.2863(3) 0.049(2) Uani 1 d .
O3A O 0.3193(5) 0.2824(5) 0.2617(3) 0.074(3) Uani 1 d .
C3B C 0.1649(6) 0.3728(8) 0.3030(3) 0.053(3) Uani 1 d .
O3B O 0.1070(5) 0.3508(8) 0.2870(3) 0.094(3) Uani 1 d .
C4A C 0.2654(5) 0.1989(6) 0.3951(4) 0.044(2) Uani 1 d .
O4A O 0.2234(4) 0.1372(6) 0.3865(4) 0.079(3) Uani 1 d .
C4B C 0.3908(5) 0.2408(6) 0.3694(3) 0.0382(19) Uani 1 d .
O4B O 0.4268(4) 0.2035(5) 0.3495(3) 0.0551(18) Uani 1 d .
C5A C 0.2920(5) 0.5481(6) 0.5108(3) 0.0304(17) Uani 1 d .
O5A O 0.2950(4) 0.6100(4) 0.5365(2) 0.0480(16) Uani 1 d .
C5B C 0.3710(4) 0.3902(6) 0.5209(3) 0.0321(17) Uani 1 d .
O5B O 0.4193(3) 0.3683(5) 0.5521(2) 0.0495(16) Uani 1 d .
P P 0.20742(10) 0.36049(14) 0.50466(6) 0.0237(4) Uani 1 d .
C101 C 0.1487(3) 0.4385(3) 0.53043(18) 0.0280(16) Uani 1 d G
C102 C 0.1236(3) 0.5244(4) 0.50682(17) 0.0370(19) Uani 1 d G
H102 H 0.1395 0.5429 0.4802 0.044 Uiso 1 calc R
C103 C 0.0746(3) 0.5826(3) 0.5231(2) 0.044(2) Uani 1 d G
H103 H 0.0577 0.6400 0.5073 0.053 Uiso 1 calc R
C104 C 0.0507(3) 0.5549(4) 0.5629(2) 0.046(2) Uani 1 d G
H104 H 0.0179 0.5938 0.5738 0.055 Uiso 1 calc R
C105 C 0.0758(3) 0.4691(4) 0.58655(17) 0.045(2) Uani 1 d G
H105 H 0.0599 0.4505 0.6132 0.055 Uiso 1 calc R
C106 C 0.1248(3) 0.4109(3) 0.57029(18) 0.0364(19) Uani 1 d G
H106 H 0.1416 0.3534 0.5861 0.044 Uiso 1 calc R
C201 C 0.2524(3) 0.2792(3) 0.55301(14) 0.0256(15) Uani 1 d G
C202 C 0.2582(3) 0.1802(3) 0.54527(14) 0.0338(18) Uani 1 d G
H202 H 0.2369 0.1538 0.5155 0.041 Uiso 1 calc R
C203 C 0.2960(3) 0.1209(3) 0.58195(19) 0.045(2) Uani 1 d G
H203 H 0.3000 0.0547 0.5768 0.053 Uiso 1 calc R
C204 C 0.3280(3) 0.1605(4) 0.62637(17) 0.045(2) Uani 1 d G
H204 H 0.3533 0.1208 0.6509 0.054 Uiso 1 calc R
C205 C 0.3221(3) 0.2594(4) 0.63412(14) 0.046(2) Uani 1 d G
H205 H 0.3435 0.2859 0.6638 0.055 Uiso 1 calc R
C206 C 0.2843(3) 0.3187(3) 0.59744(17) 0.0371(19) Uani 1 d G
H206 H 0.2804 0.3849 0.6026 0.045 Uiso 1 calc R
C301 C 0.1367(2) 0.2856(4) 0.46595(15) 0.0286(16) Uani 1 d G
C302 C 0.1213(3) 0.2933(4) 0.41657(16) 0.0320(17) Uani 1 d G
H302 H 0.1501 0.3324 0.4024 0.038 Uiso 1 calc R
C303 C 0.0629(3) 0.2424(4) 0.38840(14) 0.042(2) Uani 1 d G
H303 H 0.0526 0.2475 0.3554 0.051 Uiso 1 calc R
C304 C 0.0198(3) 0.1839(4) 0.4096(2) 0.051(2) Uani 1 d G
H304 H -0.0193 0.1498 0.3908 0.061 Uiso 1 calc R
C305 C 0.0352(3) 0.1762(5) 0.4590(2) 0.055(3) Uani 1 d G
H305 H 0.0064 0.1370 0.4732 0.066 Uiso 1 calc R
C306 C 0.0937(3) 0.2271(5) 0.48717(14) 0.047(2) Uani 1 d G
H306 H 0.1040 0.2219 0.5202 0.056 Uiso 1 calc R
C C 0.3929(5) 0.2326(6) 0.4643(3) 0.040(2) Uani 1 d .
N N 0.4246(5) 0.1848(5) 0.4936(3) 0.0438(18) Uani 1 d .
C401 C 0.4244(3) 0.0216(3) 0.5256(2) 0.041(2) Uani 1 d G
C402 C 0.4561(3) -0.0492(4) 0.5584(2) 0.050(2) Uani 1 d G
H402 H 0.4974 -0.0346 0.5824 0.059 Uiso 1 calc R
C403 C 0.4262(4) -0.1418(4) 0.5553(2) 0.061(3) Uani 1 d G
H403 H 0.4474 -0.1892 0.5773 0.073 Uiso 1 calc R
C404 C 0.3645(4) -0.1637(4) 0.5194(3) 0.060(3) Uani 1 d G
H404 H 0.3444 -0.2256 0.5173 0.072 Uiso 1 calc R
C405 C 0.3328(3) -0.0929(5) 0.4866(2) 0.066(3) Uani 1 d G
H405 H 0.2915 -0.1075 0.4625 0.079 Uiso 1 calc R
C406 C 0.3627(3) -0.0003(4) 0.48966(19) 0.053(3) Uani 1 d G
H406 H 0.3415 0.0471 0.4677 0.063 Uiso 1 calc R
C407 C 0.4578(6) 0.1203(6) 0.5317(3) 0.047(2) Uani 1 d .
H40A H 0.4528 0.1474 0.5616 0.056 Uiso 1 calc R
H40B H 0.5095 0.1149 0.5332 0.056 Uiso 1 calc R
C1 C 0.3708(4) 0.5766(5) 0.3330(3) 0.0266(16) Uani 1 d .
C2 C 0.3508(4) 0.6451(5) 0.3648(2) 0.0258(16) Uani 1 d .
C3 C 0.2745(5) 0.6703(5) 0.3594(2) 0.0281(16) Uani 1 d .
C4 C 0.2179(4) 0.6252(6) 0.3228(3) 0.0291(17) Uani 1 d .
C5 C 0.2385(4) 0.5556(5) 0.2899(3) 0.0282(17) Uani 1 d .
C6 C 0.3129(4) 0.5328(5) 0.2948(3) 0.0281(16) Uani 1 d .
C7 C 0.3421(5) 0.5301(6) 0.2521(3) 0.036(2) Uani 1 d .
C8 C 0.4132(5) 0.5695(6) 0.2633(3) 0.042(2) Uani 1 d .
C9 C 0.4329(4) 0.5983(7) 0.3113(3) 0.041(2) Uani 1 d .
C10 C 0.4729(4) 0.6849(8) 0.3257(4) 0.049(3) Uani 1 d .
C11 C 0.4538(5) 0.7514(7) 0.3575(3) 0.048(2) Uani 1 d .
C12 C 0.3939(5) 0.7336(6) 0.3747(3) 0.039(2) Uani 1 d .
C13 C 0.3444(6) 0.8103(6) 0.3775(3) 0.045(2) Uani 1 d .
C14 C 0.2729(6) 0.7754(6) 0.3679(3) 0.041(2) Uani 1 d .
C15 C 0.2153(7) 0.8308(7) 0.3432(4) 0.056(3) Uani 1 d .
C16 C 0.1580(5) 0.7882(7) 0.3054(4) 0.056(3) Uani 1 d .
C17 C 0.1600(4) 0.6902(7) 0.2945(3) 0.040(2) Uani 1 d .
C18 C 0.1438(4) 0.6586(7) 0.2463(3) 0.046(2) Uani 1 d .
C19 C 0.1920(5) 0.5772(7) 0.2419(3) 0.044(2) Uani 1 d .
C20 C 0.2175(6) 0.5699(7) 0.2017(3) 0.049(3) Uani 1 d .
C21 C 0.2960(7) 0.5445(6) 0.2074(3) 0.053(3) Uani 1 d .
C22 C 0.3214(7) 0.6010(7) 0.1715(3) 0.056(3) Uani 1 d .
C23 C 0.3921(6) 0.6367(7) 0.1820(3) 0.050(3) Uani 1 d .
C24 C 0.4399(6) 0.6227(7) 0.2279(4) 0.060(3) Uani 1 d .
C25 C 0.4827(5) 0.7069(8) 0.2425(4) 0.054(3) Uani 1 d .
C26 C 0.4988(5) 0.7372(9) 0.2891(4) 0.058(3) Uani 1 d .
C27 C 0.4949(5) 0.8367(9) 0.2996(4) 0.057(3) Uani 1 d .
C28 C 0.4687(6) 0.8453(9) 0.3417(4) 0.060(3) Uani 1 d .
C29 C 0.4235(7) 0.9199(8) 0.3451(3) 0.061(3) Uani 1 d .
C30 C 0.3584(7) 0.9063(7) 0.3642(3) 0.057(3) Uani 1 d .
C31 C 0.3010(8) 0.9644(7) 0.3393(4) 0.060(3) Uani 1 d .
C32 C 0.2298(8) 0.9293(7) 0.3275(4) 0.061(3) Uani 1 d .
C33 C 0.1806(7) 0.9442(8) 0.2819(5) 0.064(3) Uani 1 d .
C34 C 0.1374(6) 0.8568(10) 0.2664(5) 0.072(4) Uani 1 d .
C35 C 0.1198(5) 0.8277(8) 0.2204(4) 0.055(3) Uani 1 d .
C36 C 0.1223(5) 0.7280(9) 0.2089(4) 0.061(3) Uani 1 d .
C37 C 0.1518(6) 0.7149(10) 0.1670(4) 0.066(3) Uani 1 d .
C38 C 0.1967(6) 0.6405(8) 0.1635(3) 0.056(3) Uani 1 d .
C39 C 0.2631(7) 0.6566(8) 0.1446(3) 0.057(3) Uani 1 d .
C40 C 0.2731(6) 0.7508(8) 0.1288(3) 0.051(3) Uani 1 d .
C41 C 0.3490(6) 0.7876(7) 0.1414(3) 0.045(2) Uani 1 d .
C42 C 0.4065(6) 0.7323(7) 0.1666(3) 0.050(3) Uani 1 d .
C43 C 0.4613(5) 0.7753(8) 0.2029(4) 0.052(3) Uani 1 d .
C44 C 0.4582(5) 0.8734(6) 0.2136(3) 0.041(2) Uani 1 d .
C45 C 0.4755(5) 0.9051(9) 0.2623(4) 0.059(3) Uani 1 d .
C46 C 0.4276(6) 0.9852(7) 0.2667(3) 0.055(3) Uani 1 d .
C47 C 0.3996(9) 0.9923(7) 0.3071(4) 0.074(4) Uani 1 d .
C48 C 0.3255(8) 1.0197(6) 0.3029(4) 0.057(3) Uani 1 d .
C49 C 0.2791(7) 1.0341(7) 0.2585(4) 0.058(3) Uani 1 d .
C50 C 0.2065(7) 0.9975(7) 0.2468(4) 0.064(3) Uani 1 d .
C51 C 0.1863(6) 0.9624(8) 0.1963(4) 0.059(3) Uani 1 d .
C52 C 0.1459(5) 0.8807(9) 0.1847(4) 0.059(3) Uani 1 d .
C53 C 0.1647(6) 0.8130(10) 0.1520(4) 0.068(4) Uani 1 d .
C54 C 0.2248(6) 0.8277(9) 0.1330(3) 0.057(3) Uani 1 d .
C55 C 0.2684(5) 0.9147(7) 0.1467(3) 0.047(2) Uani 1 d .
C56 C 0.3443(5) 0.8889(6) 0.1514(3) 0.039(2) Uani 1 d .
C57 C 0.3984(5) 0.9305(7) 0.1865(3) 0.043(2) Uani 1 d .
C58 C 0.3790(7) 1.0005(6) 0.2198(4) 0.052(3) Uani 1 d .
C59 C 0.3057(6) 1.0242(6) 0.2147(4) 0.049(3) Uani 1 d .
C60 C 0.2490(6) 0.9800(7) 0.1774(4) 0.051(3) Uani 1 d .
CA C 0.1433(15) -0.0574(16) 0.4847(9) 0.143(8) Uani 1 d .
SA S -0.1549(4) 0.0948(9) 0.4686(3) 0.212(4) Uani 1 d .
SAA S 0.1358(7) -0.0287(8) 0.4329(4) 0.262(6) Uani 1 d .
CB C 0.024(6) 0.058(2) 0.279(4) 0.97(13) Uani 1 d .
SB S 0.0023(5) -0.0133(7) 0.3111(4) 0.204(4) Uani 1 d .
SBB S 0.0416(5) 0.1366(7) 0.2443(5) 0.239(5) Uani 1 d .

loop_
_atom_site_aniso_label
_atom_site_aniso_U_11
_atom_site_aniso_U_22
_atom_site_aniso_U_33
_atom_site_aniso_U_23
_atom_site_aniso_U_13
_atom_site_aniso_U_12
Ru1 0.0213(3) 0.0219(3) 0.0217(3) 0.0023(2) 0.0070(2) 0.0017(2)
Ru2 0.0233(3) 0.0235(3) 0.0262(3) 0.0049(2) 0.0110(2) 0.0035(2)
Ru3 0.0382(4) 0.0204(3) 0.0225(3) -0.0014(2) 0.0092(3) -0.0060(3)
Ru4 0.0360(4) 0.0185(3) 0.0323(3) 0.0029(2) 0.0167(3) 0.0036(2)
Ru5 0.0240(3) 0.0220(3) 0.0207(3) 0.0013(2) 0.0084(2) -0.0008(2)
C100 0.020(4) 0.024(4) 0.028(4) -0.004(3) 0.010(3) -0.003(3)
C1A 0.024(4) 0.037(4) 0.032(4) -0.002(4) 0.005(3) 0.000(3)
O1A 0.045(4) 0.058(4) 0.041(3) -0.013(3) 0.010(3) -0.016(3)
C1B 0.033(5) 0.034(4) 0.025(4) 0.008(3) 0.009(3) 0.000(3)
O1B 0.039(4) 0.056(4) 0.055(4) 0.009(3) 0.020(3) 0.020(3)
C2A 0.030(5) 0.063(6) 0.048(5) 0.020(5) 0.018(4) 0.008(4)
O2A 0.026(4) 0.101(7) 0.091(6) 0.005(5) 0.011(4) -0.004(4)
C2B 0.052(5) 0.034(5) 0.039(5) 0.004(4) 0.022(4) 0.016(4)
O2B 0.104(6) 0.043(4) 0.060(4) 0.000(3) 0.044(4) 0.022(4)
C3A 0.088(8) 0.027(5) 0.032(4) 0.000(4) 0.015(5) 0.007(5)
O3A 0.141(8) 0.041(4) 0.048(4) -0.014(3) 0.036(5) 0.025(5)
C3B 0.060(6) 0.063(7) 0.034(5) 0.005(4) 0.004(4) -0.035(5)
O3B 0.068(6) 0.143(9) 0.066(5) -0.014(6) 0.003(4) -0.060(6)
C4A 0.047(5) 0.026(5) 0.065(6) -0.004(4) 0.023(5) 0.004(4)
O4A 0.063(5) 0.042(4) 0.145(8) -0.030(5) 0.052(5) -0.020(4)
C4B 0.044(5) 0.025(4) 0.052(5) -0.004(4) 0.024(4) 0.001(4)
O4B 0.063(5) 0.050(4) 0.064(4) -0.013(3) 0.037(4) 0.000(3)
C5A 0.041(5) 0.027(4) 0.028(4) 0.005(3) 0.017(3) -0.003(3)
O5A 0.072(5) 0.033(3) 0.045(4) -0.015(3) 0.023(3) -0.008(3)
C5B 0.028(4) 0.039(5) 0.034(4) 0.000(3) 0.015(3) -0.004(3)
O5B 0.031(3) 0.069(5) 0.046(4) 0.011(3) 0.006(3) 0.007(3)
P 0.0233(9) 0.0249(10) 0.0242(9) 0.0016(7) 0.0086(7) -0.0003(7)
C101 0.026(4) 0.031(4) 0.029(4) -0.005(3) 0.010(3) -0.003(3)
C102 0.033(5) 0.034(4) 0.046(5) 0.000(4) 0.012(4) -0.001(4)
C103 0.029(5) 0.039(5) 0.063(6) -0.005(4) 0.008(4) 0.008(4)
C104 0.028(5) 0.054(6) 0.057(6) -0.023(5) 0.012(4) 0.000(4)
C105 0.041(5) 0.065(6) 0.031(4) -0.007(4) 0.009(4) -0.003(5)
C106 0.034(4) 0.045(5) 0.034(4) 0.006(4) 0.015(4) 0.003(4)
C201 0.028(4) 0.026(4) 0.026(4) 0.003(3) 0.010(3) 0.002(3)
C202 0.040(5) 0.029(4) 0.034(4) 0.002(3) 0.012(4) 0.001(3)
C203 0.041(5) 0.032(5) 0.058(6) 0.008(4) 0.007(4) 0.007(4)
C204 0.041(5) 0.046(6) 0.045(5) 0.022(4) 0.004(4) 0.008(4)
C205 0.037(5) 0.060(6) 0.036(5) 0.007(4) -0.003(4) -0.005(4)
C206 0.037(5) 0.034(4) 0.038(4) 0.004(4) 0.004(4) -0.007(4)
C301 0.015(3) 0.035(4) 0.034(4) 0.003(3) 0.003(3) 0.001(3)
C302 0.031(4) 0.031(4) 0.035(4) 0.005(3) 0.009(3) 0.003(3)
C303 0.040(5) 0.044(5) 0.039(5) -0.003(4) 0.000(4) -0.004(4)
C304 0.036(5) 0.045(6) 0.065(6) -0.015(5) -0.002(4) -0.009(4)
C305 0.040(5) 0.057(6) 0.065(7) 0.012(5) 0.008(5) -0.017(5)
C306 0.047(5) 0.053(6) 0.040(5) 0.004(4) 0.010(4) -0.017(5)
C 0.043(5) 0.029(4) 0.054(5) 0.001(4) 0.024(4) 0.005(4)
N 0.066(5) 0.025(4) 0.041(4) 0.009(3) 0.016(4) 0.013(4)
C401 0.055(6) 0.037(5) 0.030(4) -0.001(4) 0.009(4) 0.009(4)
C402 0.055(6) 0.044(6) 0.049(5) 0.011(4) 0.012(5) 0.006(5)
C403 0.063(7) 0.039(6) 0.081(8) 0.022(5) 0.019(6) 0.001(5)
C404 0.082(8) 0.034(5) 0.071(7) -0.005(5) 0.031(6) -0.012(5)
C405 0.069(8) 0.067(8) 0.058(7) -0.012(6) 0.010(6) -0.020(6)
C406 0.066(7) 0.043(6) 0.048(6) -0.005(4) 0.011(5) 0.000(5)
C407 0.057(6) 0.036(5) 0.041(5) 0.001(4) 0.002(4) 0.004(4)
C1 0.020(4) 0.026(4) 0.034(4) 0.012(3) 0.007(3) 0.002(3)
C2 0.036(4) 0.022(4) 0.018(3) 0.006(3) 0.005(3) -0.009(3)
C3 0.046(5) 0.020(4) 0.021(3) 0.001(3) 0.012(3) 0.003(3)
C4 0.021(4) 0.031(4) 0.039(4) 0.016(3) 0.014(3) 0.006(3)
C5 0.031(4) 0.023(4) 0.026(4) 0.010(3) -0.001(3) -0.008(3)
C6 0.044(5) 0.015(3) 0.031(4) 0.000(3) 0.020(3) 0.003(3)
C7 0.068(6) 0.018(4) 0.035(4) 0.002(3) 0.035(4) 0.006(4)
C8 0.048(5) 0.035(5) 0.055(6) 0.014(4) 0.035(5) 0.020(4)
C9 0.022(4) 0.048(5) 0.057(6) 0.030(4) 0.018(4) 0.014(4)
C10 0.018(4) 0.068(7) 0.055(6) 0.039(5) -0.005(4) -0.002(4)
C11 0.042(5) 0.055(6) 0.034(5) 0.016(4) -0.013(4) -0.023(5)
C12 0.054(5) 0.035(5) 0.022(4) -0.005(3) -0.001(4) -0.022(4)
C13 0.084(7) 0.033(5) 0.019(4) -0.005(3) 0.014(4) -0.023(5)
C14 0.072(6) 0.026(4) 0.037(4) 0.001(3) 0.037(4) 0.011(4)
C15 0.086(8) 0.038(5) 0.066(7) 0.005(5) 0.059(6) 0.014(5)
C16 0.043(6) 0.052(6) 0.090(8) 0.046(6) 0.051(6) 0.029(5)
C17 0.019(4) 0.052(6) 0.050(5) 0.023(4) 0.010(4) 0.010(4)
C18 0.022(4) 0.054(6) 0.056(6) 0.022(5) 0.000(4) -0.012(4)
C19 0.044(5) 0.050(5) 0.031(4) 0.005(4) -0.004(4) -0.030(4)
C20 0.069(7) 0.044(5) 0.028(4) -0.005(4) -0.001(4) -0.028(5)
C21 0.113(10) 0.021(4) 0.036(5) -0.007(4) 0.036(6) -0.004(5)
C22 0.109(9) 0.036(5) 0.036(5) -0.006(4) 0.044(6) -0.005(6)
C23 0.090(8) 0.034(5) 0.043(5) 0.013(4) 0.047(5) 0.021(5)
C24 0.067(7) 0.046(6) 0.089(8) 0.022(5) 0.063(7) 0.030(5)
C25 0.037(5) 0.061(7) 0.076(7) 0.037(6) 0.036(5) 0.015(5)
C26 0.018(4) 0.074(8) 0.081(8) 0.043(6) 0.008(4) -0.005(4)
C27 0.027(5) 0.076(8) 0.063(6) 0.035(6) 0.003(4) -0.023(5)
C28 0.052(6) 0.070(8) 0.043(5) 0.012(5) -0.015(5) -0.044(6)
C29 0.095(9) 0.047(6) 0.033(5) -0.002(4) 0.001(5) -0.053(7)
C30 0.107(9) 0.032(5) 0.036(5) -0.011(4) 0.026(5) -0.027(6)
C31 0.117(11) 0.022(5) 0.056(6) -0.012(4) 0.049(7) -0.004(6)
C32 0.111(10) 0.023(5) 0.068(7) 0.005(5) 0.060(7) 0.022(6)
C33 0.074(8) 0.046(6) 0.092(9) 0.032(6) 0.058(7) 0.036(6)
C34 0.042(6) 0.085(9) 0.106(10) 0.058(8) 0.051(6) 0.045(6)
C35 0.025(5) 0.064(7) 0.076(8) 0.043(6) 0.011(5) 0.008(4)
C36 0.031(5) 0.088(9) 0.057(6) 0.034(6) -0.002(4) -0.016(5)
C37 0.055(7) 0.081(9) 0.047(6) 0.022(6) -0.018(5) -0.028(6)
C38 0.074(7) 0.059(7) 0.026(4) 0.005(4) -0.005(4) -0.036(6)
C39 0.096(9) 0.053(6) 0.019(4) -0.002(4) 0.012(5) -0.025(6)
C40 0.079(7) 0.053(6) 0.019(4) 0.005(4) 0.009(4) -0.016(5)
C41 0.068(6) 0.047(5) 0.028(4) 0.015(4) 0.026(4) 0.004(5)
C42 0.076(7) 0.048(6) 0.043(5) 0.008(4) 0.044(5) 0.012(5)
C43 0.035(5) 0.064(7) 0.070(7) 0.026(5) 0.038(5) 0.013(5)
C44 0.031(4) 0.035(5) 0.064(6) 0.024(4) 0.023(4) -0.003(4)
C45 0.037(5) 0.070(7) 0.065(7) 0.030(6) 0.004(5) -0.023(5)
C46 0.073(7) 0.044(6) 0.044(5) 0.006(4) 0.006(5) -0.036(5)
C47 0.144(13) 0.031(5) 0.042(6) -0.002(4) 0.014(7) -0.048(7)
C48 0.107(10) 0.016(4) 0.062(7) -0.002(4) 0.047(7) -0.003(5)
C49 0.083(8) 0.021(5) 0.084(8) 0.011(5) 0.050(7) 0.009(5)
C50 0.088(9) 0.036(6) 0.084(8) 0.030(5) 0.051(7) 0.043(6)
C51 0.054(6) 0.050(6) 0.081(8) 0.048(6) 0.034(6) 0.026(5)
C52 0.037(5) 0.085(9) 0.050(6) 0.036(6) 0.005(4) 0.023(6)
C53 0.051(6) 0.092(9) 0.047(6) 0.045(6) -0.019(5) -0.018(6)
C54 0.062(7) 0.070(7) 0.034(5) 0.029(5) -0.001(5) -0.006(6)
C55 0.051(6) 0.047(6) 0.042(5) 0.027(4) 0.008(4) 0.003(4)
C56 0.047(5) 0.038(5) 0.036(4) 0.010(4) 0.020(4) -0.005(4)
C57 0.042(5) 0.043(5) 0.049(5) 0.021(4) 0.024(4) -0.005(4)
C58 0.090(8) 0.027(5) 0.048(5) 0.016(4) 0.034(5) -0.008(5)
C59 0.074(7) 0.024(4) 0.058(6) 0.020(4) 0.034(5) 0.011(4)
C60 0.054(6) 0.040(5) 0.065(6) 0.033(5) 0.028(5) 0.017(5)
CA 0.19(2) 0.125(17) 0.112(16) 0.014(13) 0.028(15) 0.024(16)
SA 0.142(6) 0.332(13) 0.144(6) 0.048(7) -0.001(5) -0.060(7)
SAA 0.337(15) 0.230(10) 0.228(11) 0.079(9) 0.087(10) 0.144(10)
CB 2.0(3) 0.10(2) 1.5(2) 0.09(6) 1.7(2) 0.07(6)
SB 0.169(7) 0.219(9) 0.236(9) -0.021(7) 0.070(6) 0.071(6)
SBB 0.144(6) 0.196(9) 0.370(15) -0.076(9) 0.052(8) 0.031(6)

loop_
_atom_type_symbol
_atom_type_description
_atom_type_scat_dispersion_real
_atom_type_scat_dispersion_imag
_atom_type_scat_source
C C 0.0033 0.0016 'International Tables Vol C Tables 4.2.6.8 and 6.1.1.4'
H H 0.0000 0.0000 'International Tables Vol C Tables 4.2.6.8 and 6.1.1.4'
N N 0.0061 0.0033 'International Tables Vol C Tables 4.2.6.8 and 6.1.1.4'
O O 0.0106 0.0060 'International Tables Vol C Tables 4.2.6.8 and 6.1.1.4'
P P 0.1023 0.0942 'International Tables Vol C Tables 4.2.6.8 and 6.1.1.4'
Ru Ru -1.2594 0.8363 'International Tables Vol C Tables 4.2.6.8 and 6.1.1.4'
S S 0.1246 0.1234 'International Tables Vol C Tables 4.2.6.8 and 6.1.1.4'

loop_
_geom_angle_atom_site_label_1
_geom_angle_atom_site_label_2
_geom_angle_atom_site_label_3
_geom_angle
_geom_angle_site_symmetry_1
C1A Ru1 C1B 91.8(3) .
C1A Ru1 C100 120.5(3) .
C1B Ru1 C100 121.3(3) .
C1A Ru1 C2 87.7(3) .
C1B Ru1 C2 115.3(3) .
C100 Ru1 C2 113.6(3) .
C1A Ru1 C1 115.1(3) .
C1B Ru1 C1 89.2(3) .
C100 Ru1 C1 113.4(3) .
C2 Ru1 C1 36.8(3) .
C1A Ru1 Ru2 102.4(2) .
C1B Ru1 Ru2 164.5(2) .
C100 Ru1 Ru2 45.46(19) .
C2 Ru1 Ru2 72.0(2) .
C1 Ru1 Ru2 90.37(18) .
C1A Ru1 Ru3 162.8(2) .
C1B Ru1 Ru3 104.6(2) .
C100 Ru1 Ru3 45.88(18) .
C2 Ru1 Ru3 89.89(18) .
C1 Ru1 Ru3 71.13(19) .
Ru2 Ru1 Ru3 60.74(2) .
C1A Ru1 Ru5 76.3(2) .
C1B Ru1 Ru5 118.3(2) .
C100 Ru1 Ru5 45.19(18) .
C2 Ru1 Ru5 124.2(2) .
C1 Ru1 Ru5 150.82(18) .
Ru2 Ru1 Ru5 60.52(2) .
Ru3 Ru1 Ru5 91.08(3) .
C1A Ru1 Ru4 120.9(2) .
C1B Ru1 Ru4 77.3(2) .
C100 Ru1 Ru4 44.45(19) .
C2 Ru1 Ru4 149.34(18) .
C1 Ru1 Ru4 122.5(2) .
Ru2 Ru1 Ru4 89.90(2) .
Ru3 Ru1 Ru4 59.50(2) .
Ru5 Ru1 Ru4 60.38(2) .
C2A Ru2 C2B 91.3(4) .
C2A Ru2 C100 106.7(4) .
C2B Ru2 C100 136.6(3) .
C2A Ru2 C4 90.4(3) .
C2B Ru2 C4 103.7(3) .
C100 Ru2 C4 115.1(3) .
C2A Ru2 C3 122.3(3) .
C2B Ru2 C3 82.3(3) .
C100 Ru2 C3 116.9(3) .
C4 Ru2 C3 38.0(3) .
C2A Ru2 Ru1 152.8(3) .
C2B Ru2 Ru1 114.5(3) .
C100 Ru2 Ru1 48.57(19) .
C4 Ru2 Ru1 91.69(18) .
C3 Ru2 Ru1 72.4(2) .
C2A Ru2 Ru3 95.6(3) .
C2B Ru2 Ru3 171.5(3) .
C100 Ru2 Ru3 45.41(19) .
C4 Ru2 Ru3 71.4(2) .
C3 Ru2 Ru3 89.81(18) .
Ru1 Ru2 Ru3 59.63(2) .
C2A Ru2 Ru5 113.1(3) .
C2B Ru2 Ru5 91.5(3) .
C100 Ru2 Ru5 45.13(19) .
C4 Ru2 Ru5 151.82(18) .
C3 Ru2 Ru5 124.3(2) .
Ru1 Ru2 Ru5 60.25(2) .
Ru3 Ru2 Ru5 90.29(2) .
C3B Ru3 C3A 91.4(5) .
C3B Ru3 C100 104.1(3) .
C3A Ru3 C100 135.7(3) .
C3B Ru3 C6 122.4(4) .
C3A Ru3 C6 84.7(3) .
C100 Ru3 C6 118.2(3) .
C3B Ru3 C5 90.9(4) .
C3A Ru3 C5 105.5(3) .
C100 Ru3 C5 115.3(3) .
C6 Ru3 C5 37.1(3) .
C3B Ru3 Ru4 110.9(3) .
C3A Ru3 Ru4 90.5(3) .
C100 Ru3 Ru4 45.2(2) .
C6 Ru3 Ru4 126.6(2) .
C5 Ru3 Ru4 152.81(19) .
C3B Ru3 Ru1 150.3(3) .
C3A Ru3 Ru1 116.1(3) .
C100 Ru3 Ru1 48.54(19) .
C6 Ru3 Ru1 74.0(2) .
C5 Ru3 Ru1 92.20(19) .
Ru4 Ru3 Ru1 60.78(2) .
C3B Ru3 Ru2 93.5(3) .
C3A Ru3 Ru2 174.5(3) .
C100 Ru3 Ru2 45.0(2) .
C6 Ru3 Ru2 90.62(18) .
C5 Ru3 Ru2 72.1(2) .
Ru4 Ru3 Ru2 90.00(2) .
Ru1 Ru3 Ru2 59.63(2) .
C4A Ru4 C4B 91.6(4) .
C4A Ru4 C 91.5(4) .
C4B Ru4 C 88.6(4) .
C4A Ru4 C100 105.5(3) .
C4B Ru4 C100 133.7(3) .
C Ru4 C100 132.3(3) .
C4A Ru4 Ru3 96.3(3) .
C4B Ru4 Ru3 90.1(3) .
C Ru4 Ru3 172.1(3) .
C100 Ru4 Ru3 46.18(19) .
C4A Ru4 Ru1 152.0(3) .
C4B Ru4 Ru1 101.9(2) .
C Ru4 Ru1 113.0(3) .
C100 Ru4 Ru1 47.99(19) .
Ru3 Ru4 Ru1 59.72(2) .
C4A Ru4 Ru5 110.6(3) .
C4B Ru4 Ru5 157.5(3) .
C Ru4 Ru5 87.4(2) .
C100 Ru4 Ru5 44.94(19) .
Ru3 Ru4 Ru5 90.87(3) .
Ru1 Ru4 Ru5 59.80(2) .
C5B Ru5 C5A 87.4(4) .
C5B Ru5 C100 131.4(3) .
C5A Ru5 C100 131.8(3) .
C5B Ru5 P 91.2(2) .
C5A Ru5 P 90.3(2) .
C100 Ru5 P 112.2(2) .
C5B Ru5 Ru1 102.0(2) .
C5A Ru5 Ru1 105.0(2) .
C100 Ru5 Ru1 47.96(19) .
P Ru5 Ru1 160.07(5) .
C5B Ru5 Ru2 158.6(2) .
C5A Ru5 Ru2 88.1(2) .
C100 Ru5 Ru2 44.8(2) .
P Ru5 Ru2 109.66(5) .
Ru1 Ru5 Ru2 59.23(2) .
C5B Ru5 Ru4 89.5(2) .
C5A Ru5 Ru4 163.4(2) .
C100 Ru5 Ru4 44.2(2) .
P Ru5 Ru4 106.04(5) .
Ru1 Ru5 Ru4 59.81(2) .
Ru2 Ru5 Ru4 88.83(2) .
Ru4 C100 Ru2 173.4(4) .
Ru4 C100 Ru5 90.9(3) .
Ru2 C100 Ru5 90.0(3) .
Ru4 C100 Ru3 88.6(3) .
Ru2 C100 Ru3 89.6(3) .
Ru5 C100 Ru3 172.4(4) .
Ru4 C100 Ru1 87.6(3) .
Ru2 C100 Ru1 86.0(3) .
Ru5 C100 Ru1 86.8(3) .
Ru3 C100 Ru1 85.6(2) .
O1A C1A Ru1 175.6(7) .
O1B C1B Ru1 175.3(7) .
O2A C2A Ru2 176.2(9) .
O2B C2B Ru2 178.0(9) .
O3A C3A Ru3 179.4(10) .
O3B C3B Ru3 177.4(10) .
O4A C4A Ru4 178.1(10) .
O4B C4B Ru4 176.3(9) .
O5A C5A Ru5 174.6(7) .
O5B C5B Ru5 174.8(8) .
C101 P C201 105.2(2) .
C101 P C301 99.0(3) .
C201 P C301 104.7(2) .
C101 P Ru5 116.82(18) .
C201 P Ru5 110.49(19) .
C301 P Ru5 118.99(18) .
C102 C101 C106 120.0 .
C102 C101 P 117.9(3) .
C106 C101 P 121.9(3) .
C101 C102 C103 120.0 .
C104 C103 C102 120.0 .
C105 C104 C103 120.0 .
C104 C105 C106 120.0 .
C105 C106 C101 120.0 .
C202 C201 C206 120.0 .
C202 C201 P 121.2(3) .
C206 C201 P 118.7(3) .
C201 C202 C203 120.0 .
C204 C203 C202 120.0 .
C203 C204 C205 120.0 .
C204 C205 C206 120.0 .
C205 C206 C201 120.0 .
C302 C301 C306 120.0 .
C302 C301 P 121.5(3) .
C306 C301 P 118.3(3) .
C301 C302 C303 120.0 .
C302 C303 C304 120.0 .
C305 C304 C303 120.0 .
C304 C305 C306 120.0 .
C305 C306 C301 120.0 .
N C Ru4 172.1(8) .
C N C407 173.9(10) .
C402 C401 C406 120.0 .
C402 C401 C407 117.4(5) .
C406 C401 C407 122.5(5) .
C401 C402 C403 120.0 .
C402 C403 C404 120.0 .
C405 C404 C403 120.0 .
C404 C405 C406 120.0 .
C405 C406 C401 120.0 .
N C407 C401 112.5(7) .
C2 C1 C6 119.1(6) .
C2 C1 C9 119.8(7) .
C6 C1 C9 106.4(7) .
C2 C1 Ru1 70.8(4) .
C6 C1 Ru1 107.9(5) .
C9 C1 Ru1 130.2(5) .
C1 C2 C3 119.9(6) .
C1 C2 C12 117.1(7) .
C3 C2 C12 108.2(7) .
C1 C2 Ru1 72.4(4) .
C3 C2 Ru1 107.2(5) .
C12 C2 Ru1 129.0(5) .
C4 C3 C2 120.8(6) .
C4 C3 C14 120.2(7) .
C2 C3 C14 106.2(7) .
C4 C3 Ru2 70.3(4) .
C2 C3 Ru2 108.4(5) .
C14 C3 Ru2 128.3(5) .
C3 C4 C5 119.2(6) .
C3 C4 C17 117.0(7) .
C5 C4 C17 108.1(7) .
C3 C4 Ru2 71.7(4) .
C5 C4 Ru2 109.2(5) .
C17 C4 Ru2 128.4(5) .
C6 C5 C4 119.7(7) .
C6 C5 C19 119.0(7) .
C4 C5 C19 106.7(7) .
C6 C5 Ru3 71.4(4) .
C4 C5 Ru3 107.3(5) .
C19 C5 Ru3 130.2(6) .
C5 C6 C7 119.2(7) .
C5 C6 C1 121.3(6) .
C7 C6 C1 106.1(7) .
C5 C6 Ru3 71.5(4) .
C7 C6 Ru3 129.7(5) .
C1 C6 Ru3 106.9(5) .
C21 C7 C8 120.4(8) .
C21 C7 C6 120.1(8) .
C8 C7 C6 109.0(7) .
C9 C8 C7 110.2(7) .
C9 C8 C24 120.2(10) .
C7 C8 C24 120.6(9) .
C8 C9 C10 121.4(8) .
C8 C9 C1 108.3(8) .
C10 C9 C1 117.6(9) .
C11 C10 C9 122.5(8) .
C11 C10 C26 109.7(10) .
C9 C10 C26 116.8(10) .
C12 C11 C10 119.3(8) .
C12 C11 C28 121.8(11) .
C10 C11 C28 106.2(9) .
C11 C12 C13 120.1(8) .
C11 C12 C2 123.6(8) .
C13 C12 C2 106.9(8) .
C14 C13 C30 120.2(10) .
C14 C13 C12 110.4(7) .
C30 C13 C12 120.4(9) .
C15 C14 C13 121.0(9) .
C15 C14 C3 120.4(9) .
C13 C14 C3 108.3(8) .
C14 C15 C16 120.9(9) .
C14 C15 C32 119.1(11) .
C16 C15 C32 107.2(10) .
C17 C16 C34 118.4(12) .
C17 C16 C15 120.2(8) .
C34 C16 C15 109.3(10) .
C16 C17 C18 120.5(8) .
C16 C17 C4 121.1(9) .
C18 C17 C4 107.9(8) .
C17 C18 C36 119.4(10) .
C17 C18 C19 109.3(7) .
C36 C18 C19 120.9(9) .
C20 C19 C18 119.0(9) .
C20 C19 C5 122.1(9) .
C18 C19 C5 108.0(8) .
C19 C20 C38 120.8(11) .
C19 C20 C21 118.2(8) .
C38 C20 C21 108.5(9) .
C7 C21 C22 119.8(10) .
C7 C21 C20 121.1(8) .
C22 C21 C20 106.5(9) .
C23 C22 C39 120.6(9) .
C23 C22 C21 119.7(10) .
C39 C22 C21 109.5(10) .
C22 C23 C24 120.9(8) .
C22 C23 C42 120.2(10) .
C24 C23 C42 106.7(10) .
C25 C24 C23 110.6(9) .
C25 C24 C8 118.4(10) .
C23 C24 C8 118.5(10) .
C26 C25 C24 121.0(9) .
C26 C25 C43 121.7(11) .
C24 C25 C43 105.5(10) .
C25 C26 C27 119.8(9) .
C25 C26 C10 121.9(10) .
C27 C26 C10 106.2(11) .
C26 C27 C45 120.1(11) .
C26 C27 C28 108.1(9) .
C45 C27 C28 121.2(12) .
C29 C28 C11 119.3(10) .
C29 C28 C27 118.7(10) .
C11 C28 C27 109.7(11) .
C28 C29 C47 123.0(11) .
C28 C29 C30 121.7(9) .
C47 C29 C30 103.6(12) .
C31 C30 C13 120.0(11) .
C31 C30 C29 110.2(9) .
C13 C30 C29 116.6(11) .
C32 C31 C30 120.5(9) .
C32 C31 C48 117.5(11) .
C30 C31 C48 109.1(11) .
C31 C32 C33 123.1(10) .
C31 C32 C15 119.0(11) .
C33 C32 C15 106.8(11) .
C32 C33 C50 118.1(12) .
C32 C33 C34 110.5(9) .
C50 C33 C34 117.9(12) .
C35 C34 C16 121.8(12) .
C35 C34 C33 121.9(10) .
C16 C34 C33 106.1(12) .
C34 C35 C36 120.2(9) .
C34 C35 C52 120.7(11) .
C36 C35 C52 106.6(11) .
C35 C36 C18 119.5(10) .
C35 C36 C37 110.8(10) .
C18 C36 C37 116.7(11) .
C38 C37 C53 121.9(12) .
C38 C37 C36 121.9(10) .
C53 C37 C36 104.9(12) .
C37 C38 C20 120.6(10) .
C37 C38 C39 120.7(10) .
C20 C38 C39 106.3(10) .
C40 C39 C22 122.3(10) .
C40 C39 C38 116.4(11) .
C22 C39 C38 109.2(8) .
C39 C40 C54 121.4(10) .
C39 C40 C41 115.9(10) .
C54 C40 C41 109.1(9) .
C42 C41 C56 120.8(9) .
C42 C41 C40 122.0(9) .
C56 C41 C40 106.2(9) .
C41 C42 C43 119.9(9) .
C41 C42 C23 119.1(10) .
C43 C42 C23 108.3(9) .
C44 C43 C42 120.7(9) .
C44 C43 C25 118.1(10) .
C42 C43 C25 108.8(10) .
C43 C44 C45 120.2(9) .
C43 C44 C57 118.7(9) .
C45 C44 C57 109.1(9) .
C27 C45 C44 120.1(11) .
C27 C45 C46 119.4(11) .
C44 C45 C46 108.8(9) .
C47 C46 C45 119.8(10) .
C47 C46 C58 119.1(12) .
C45 C46 C58 107.0(9) .
C46 C47 C48 120.8(11) .
C46 C47 C29 117.8(13) .
C48 C47 C29 111.0(11) .
C49 C48 C47 120.2(9) .
C49 C48 C31 120.2(12) .
C47 C48 C31 106.2(10) .
C48 C49 C50 121.7(10) .
C48 C49 C59 120.8(10) .
C50 C49 C59 105.9(11) .
C49 C50 C33 119.4(12) .
C49 C50 C51 110.2(9) .
C33 C50 C51 118.5(12) .
C52 C51 C60 120.7(11) .
C52 C51 C50 120.2(9) .
C60 C51 C50 106.4(11) .
C51 C52 C53 119.2(10) .
C51 C52 C35 120.8(11) .
C53 C52 C35 109.1(11) .
C54 C53 C52 121.6(11) .
C54 C53 C37 117.7(13) .
C52 C53 C37 108.6(11) .
C53 C54 C40 121.8(10) .
C53 C54 C55 118.5(12) .
C40 C54 C55 107.7(9) .
C60 C55 C56 120.8(9) .
C60 C55 C54 119.5(9) .
C56 C55 C54 107.7(9) .
C57 C56 C41 118.9(9) .
C57 C56 C55 120.3(9) .
C41 C56 C55 109.2(8) .
C56 C57 C44 120.9(9) .
C56 C57 C58 119.9(9) .
C44 C57 C58 106.9(9) .
C59 C58 C46 121.0(9) .
C59 C58 C57 119.0(10) .
C46 C58 C57 108.3(9) .
C58 C59 C60 120.7(9) .
C58 C59 C49 117.9(10) .
C60 C59 C49 109.4(9) .
C55 C60 C51 120.6(11) .
C55 C60 C59 119.4(9) .
C51 C60 C59 108.1(10) .
SA CA SAA 172.6(19) 3_556
SB CB SBB 176(8) .

loop_
_geom_bond_atom_site_label_1
_geom_bond_atom_site_label_2
_geom_bond_distance
_geom_bond_site_symmetry_2
Ru1 C1A 1.897(8) .
Ru1 C1B 1.905(8) .
Ru1 C100 2.124(7) .
Ru1 C2 2.259(7) .
Ru1 C1 2.281(7) .
Ru1 Ru2 2.8263(9) .
Ru1 Ru3 2.8264(9) .
Ru1 Ru5 2.8560(8) .
Ru1 Ru4 2.8564(9) .
Ru2 C2A 1.897(9) .
Ru2 C2B 1.899(8) .
Ru2 C100 2.019(7) .
Ru2 C4 2.213(7) .
Ru2 C3 2.232(8) .
Ru2 Ru3 2.8577(9) .
Ru2 Ru5 2.8636(8) .
Ru3 C3B 1.898(10) .
Ru3 C3A 1.912(9) .
Ru3 C100 2.035(7) .
Ru3 C6 2.221(7) .
Ru3 C5 2.222(7) .
Ru3 Ru4 2.8198(9) .
Ru4 C4A 1.860(10) .
Ru4 C4B 1.921(8) .
Ru4 C 1.998(10) .
Ru4 C100 2.002(7) .
Ru4 Ru5 2.8728(8) .
Ru5 C5B 1.883(8) .
Ru5 C5A 1.898(8) .
Ru5 C100 2.029(7) .
Ru5 P 2.3389(19) .
C1A O1A 1.134(10) .
C1B O1B 1.141(10) .
C2A O2A 1.141(11) .
C2B O2B 1.139(10) .
C3A O3A 1.129(11) .
C3B O3B 1.119(12) .
C4A O4A 1.147(11) .
C4B O4B 1.118(10) .
C5A O5A 1.123(10) .
C5B O5B 1.155(10) .
P C101 1.829(4) .
P C201 1.830(4) .
P C301 1.835(4) .
C101 C102 1.3900 .
C101 C106 1.3900 .
C102 C103 1.3900 .
C103 C104 1.3900 .
C104 C105 1.3900 .
C105 C106 1.3900 .
C201 C202 1.3900 .
C201 C206 1.3900 .
C202 C203 1.3900 .
C203 C204 1.3900 .
C204 C205 1.3900 .
C205 C206 1.3900 .
C301 C302 1.3900 .
C301 C306 1.3900 .
C302 C303 1.3900 .
C303 C304 1.3900 .
C304 C305 1.3900 .
C305 C306 1.3900 .
C N 1.125(11) .
N C407 1.433(11) .
C401 C402 1.3900 .
C401 C406 1.3900 .
C401 C407 1.491(10) .
C402 C403 1.3900 .
C403 C404 1.3900 .
C404 C405 1.3900 .
C405 C406 1.3900 .
C1 C2 1.432(11) .
C1 C6 1.479(11) .
C1 C9 1.488(10) .
C2 C3 1.452(11) .
C2 C12 1.455(10) .
C3 C4 1.447(11) .
C3 C14 1.470(11) .
C4 C5 1.469(11) .
C4 C17 1.493(10) .
C5 C6 1.412(11) .
C5 C19 1.481(11) .
C6 C7 1.472(10) .
C7 C21 1.383(14) .
C7 C8 1.410(13) .
C8 C9 1.403(14) .
C8 C24 1.447(12) .
C9 C10 1.419(14) .
C10 C11 1.406(15) .
C10 C26 1.460(12) .
C11 C12 1.364(13) .
C11 C28 1.422(14) .
C12 C13 1.426(14) .
C13 C14 1.395(14) .
C13 C30 1.419(12) .
C14 C15 1.376(15) .
C15 C16 1.461(17) .
C15 C32 1.479(14) .
C16 C17 1.390(15) .
C16 C34 1.447(14) .
C17 C18 1.422(14) .
C18 C36 1.426(13) .
C18 C19 1.470(15) .
C19 C20 1.365(13) .
C20 C38 1.453(14) .
C20 C21 1.491(16) .
C21 C22 1.469(12) .
C22 C23 1.385(16) .
C22 C39 1.406(16) .
C23 C24 1.425(16) .
C23 C42 1.437(13) .
C24 C25 1.417(16) .
C25 C26 1.373(16) .
C25 C43 1.462(13) .
C26 C27 1.409(17) .
C27 C45 1.412(13) .
C27 C28 1.426(16) .
C28 C29 1.355(18) .
C29 C47 1.470(15) .
C29 C30 1.478(17) .
C30 C31 1.398(17) .
C31 C32 1.389(17) .
C31 C48 1.463(14) .
C32 C33 1.430(18) .
C33 C50 1.430(14) .
C33 C34 1.463(19) .
C34 C35 1.351(18) .
C35 C36 1.418(17) .
C35 C52 1.444(14) .
C36 C37 1.465(17) .
C37 C38 1.350(18) .
C37 C53 1.458(16) .
C38 C39 1.502(16) .
C39 C40 1.404(14) .
C40 C54 1.423(16) .
C40 C41 1.479(14) .
C41 C42 1.379(14) .
C41 C56 1.431(13) .
C42 C43 1.412(16) .
C43 C44 1.390(14) .
C44 C45 1.433(15) .
C44 C57 1.441(12) .
C45 C46 1.452(17) .
C46 C47 1.399(17) .
C46 C58 1.455(15) .
C47 C48 1.425(19) .
C48 C49 1.380(17) .
C49 C50 1.421(18) .
C49 C59 1.479(14) .
C50 C51 1.496(18) .
C51 C52 1.357(17) .
C51 C60 1.441(14) .
C52 C53 1.435(18) .
C53 C54 1.389(16) .
C54 C55 1.453(15) .
C55 C60 1.375(15) .
C55 C56 1.451(13) .
C56 C57 1.376(13) .
C57 C58 1.471(14) .
C58 C59 1.394(15) .
C59 C60 1.455(16) .
CA SA 1.41(2) 3_556
CA SAA 1.52(2) .
SA CA 1.41(2) 3_556
CB SB 1.47(3) .
CB SBB 1.57(3) .
